data_4068055
loop_
_publ_author_name
'Liang, Lan-Chang'
'Hung, Yu-Ting'
'Huang, Yu-Lun'
'Chien, Pin-Shu'
'Lee, Pei-Ying'
'Chen, Wei-Chen'

_publ_section_title
;
 Divergent Carbonylation Reactivity Preferences of Nickel Complexes
 Containing Amido Pincer Ligands: Migratory Insertion versus Reductive
 Elimination
;
_journal_issue 2
_journal_name_full Organometallics
_journal_page_first 700
_journal_paper_doi 10.1021/om201041z
_journal_volume 31
_journal_year 2012
_chemical_formula_moiety 'C26 H37 N Ni O2 P2'
_chemical_formula_sum 'C26 H37 N Ni O2 P2'
_chemical_formula_weight 516.22
_chemical_name_systematic
;
 ?
;
_space_group_IT_number 2
_symmetry_cell_setting triclinic
_symmetry_space_group_name_Hall '-P 1'
_symmetry_space_group_name_H-M 'P -1'
_atom_sites_solution_hydrogens geom
_atom_sites_solution_primary direct
_atom_sites_solution_secondary difmap
_audit_creation_method SHELXL-97
_cell_angle_alpha 64.6880(10)
_cell_angle_beta 75.4220(10)
_cell_angle_gamma 90.0060(10)
_cell_formula_units_Z 4
_cell_length_a 10.0031(2)
_cell_length_b 16.4058(4)
_cell_length_c 18.7458(5)
_cell_measurement_reflns_used 67234
_cell_measurement_temperature 200(2)
_cell_measurement_theta_max 25.35
_cell_measurement_theta_min 2.037
_cell_volume 2670.99(11)
_computing_cell_refinement 'HKL Scalepack (Otwinowski & Minor 1997)'
_computing_data_collection 'Collect (Nonius BV, 1997-2000)'
_computing_data_reduction 'HKL Denzo and Scalepack'
_computing_molecular_graphics 'Ortep-3 for Windows (Farrugia, 1997)'
_computing_publication_material 'WinGX publication routines (Farrugia, 1999)'
_computing_structure_refinement 'SHELXL-97 (Sheldrick, 1997)'
_computing_structure_solution 'SHELXS-86 (Sheldrick, 1986)'
_diffrn_ambient_temperature 200(2)
_diffrn_detector_area_resol_mean 9
_diffrn_measured_fraction_theta_full 0.986
_diffrn_measured_fraction_theta_max 0.986
_diffrn_measurement_device_type KappaCCD
_diffrn_measurement_method 'CCD rotation images, thick slices'
_diffrn_radiation_monochromator graphite
_diffrn_radiation_source 'fine-focus sealed tube'
_diffrn_radiation_type MoK\a
_diffrn_radiation_wavelength 0.71073
_diffrn_reflns_av_R_equivalents 0.0750
_diffrn_reflns_av_sigmaI/netI 0.0801
_diffrn_reflns_limit_h_max 12
_diffrn_reflns_limit_h_min -12
_diffrn_reflns_limit_k_max 19
_diffrn_reflns_limit_k_min -19
_diffrn_reflns_limit_l_max 22
_diffrn_reflns_limit_l_min -22
_diffrn_reflns_number 37598
_diffrn_reflns_theta_full 25.42
_diffrn_reflns_theta_max 25.42
_diffrn_reflns_theta_min 2.12
_exptl_absorpt_coefficient_mu 0.868
_exptl_absorpt_correction_T_max 0.8916
_exptl_absorpt_correction_T_min 0.8068
_exptl_absorpt_correction_type multi-scan
_exptl_absorpt_process_details
;
 ?
;
_exptl_crystal_colour 'pale brown'
_exptl_crystal_density_diffrn 1.284
_exptl_crystal_density_method 'not measured'
_exptl_crystal_description prism
_exptl_crystal_F_000 1096
_exptl_crystal_size_max 0.23
_exptl_crystal_size_mid 0.18
_exptl_crystal_size_min 0.09
_refine_diff_density_max 1.009
_refine_diff_density_min -1.202
_refine_diff_density_rms 0.308
_refine_ls_extinction_coef 0.109(8)
_refine_ls_extinction_expression Fc^*^=kFc[1+0.001xFc^2^\l^3^/sin(2\q)]^-1/4^
_refine_ls_extinction_method SHELXL
_refine_ls_goodness_of_fit_ref 1.141
_refine_ls_hydrogen_treatment constr
_refine_ls_matrix_type full
_refine_ls_number_parameters 578
_refine_ls_number_reflns 9704
_refine_ls_number_restraints 0
_refine_ls_restrained_S_all 1.141
_refine_ls_R_factor_all 0.1671
_refine_ls_R_factor_gt 0.1348
_refine_ls_shift/su_max 0.006
_refine_ls_shift/su_mean 0.001
_refine_ls_structure_factor_coef Fsqd
_refine_ls_weighting_details 'calc w=1/[\s^2^(Fo^2^)+(0.1537P)^2^+37.2979P] where P=(Fo^2^+2Fc^2^)/3'
_refine_ls_weighting_scheme calc
_refine_ls_wR_factor_gt 0.3727
_refine_ls_wR_factor_ref 0.3947
_reflns_number_gt 7051
_reflns_number_total 9704
_reflns_threshold_expression >2sigma(I)
_cod_data_source_file om201041z_si_002.cif
_cod_data_source_block 8223a_2c
_cod_database_code 4068055

loop_
_symmetry_equiv_pos_as_xyz
'x, y, z'
'-x, -y, -z'

loop_
_atom_site_label
_atom_site_type_symbol
_atom_site_fract_x
_atom_site_fract_y
_atom_site_fract_z
_atom_site_U_iso_or_equiv
_atom_site_adp_type
_atom_site_occupancy
_atom_site_symmetry_multiplicity
_atom_site_calc_flag
_atom_site_refinement_flags
Ni1 Ni 0.12084(16) 0.25035(10) -0.01245(10) 0.0431(5) Uani 1 1 d .
Ni2 Ni 0.87683(17) 0.26993(11) -0.50224(10) 0.0461(6) Uani 1 1 d .
P1 P 0.2607(3) 0.3853(2) -0.07007(19) 0.0413(8) Uani 1 1 d .
P2 P 0.2007(3) 0.1165(2) 0.05652(19) 0.0404(8) Uani 1 1 d .
P3 P 0.8010(3) 0.1924(2) -0.56270(19) 0.0409(8) Uani 1 1 d .
P4 P 0.7293(3) 0.3270(2) -0.42559(19) 0.0413(8) Uani 1 1 d .
O1 O 0.0130(12) 0.2253(9) -0.1337(7) 0.076(3) Uani 1 1 d .
O2 O -0.1080(12) 0.2844(8) 0.0977(7) 0.078(3) Uani 1 1 d .
O3 O 1.0164(14) 0.1285(8) -0.4000(9) 0.090(4) Uani 1 1 d .
O4 O 1.0625(14) 0.4329(9) -0.6264(9) 0.107(5) Uani 1 1 d .
N1 N 0.4613(12) 0.2442(8) -0.0468(7) 0.056(3) Uani 1 1 d .
H1' H 0.4028 0.2250 -0.0646 0.067 Uiso 1 1 calc R
N2 N 0.5700(11) 0.3036(8) -0.5334(7) 0.054(3) Uani 1 1 d .
H2' H 0.6430 0.3416 -0.5496 0.065 Uiso 1 1 calc R
C1 C 0.1937(14) 0.4773(9) -0.1486(8) 0.051(3) Uani 1 1 d .
H1 H 0.2454 0.5354 -0.1631 0.062 Uiso 1 1 calc R
C2 C 0.2186(17) 0.4636(11) -0.2262(9) 0.068(4) Uani 1 1 d .
H2A H 0.3160 0.4614 -0.2467 0.102 Uiso 1 1 calc R
H2B H 0.1887 0.5132 -0.2671 0.102 Uiso 1 1 calc R
H2C H 0.1668 0.4076 -0.2136 0.102 Uiso 1 1 calc R
C3 C 0.0410(15) 0.4813(10) -0.1150(9) 0.060(4) Uani 1 1 d .
H3A H 0.0273 0.4893 -0.0659 0.089 Uiso 1 1 calc R
H3B H -0.0120 0.4257 -0.1024 0.089 Uiso 1 1 calc R
H3C H 0.0107 0.5314 -0.1552 0.089 Uiso 1 1 calc R
C4 C 0.2523(13) 0.4256(9) 0.0110(8) 0.050(3) Uani 1 1 d .
H4 H 0.1535 0.4214 0.0385 0.060 Uiso 1 1 calc R
C5 C 0.3155(17) 0.3599(10) 0.0747(8) 0.060(4) Uani 1 1 d .
H5A H 0.2744 0.2991 0.0925 0.090 Uiso 1 1 calc R
H5B H 0.2984 0.3738 0.1208 0.090 Uiso 1 1 calc R
H5C H 0.4140 0.3650 0.0513 0.090 Uiso 1 1 calc R
C6 C 0.3161(19) 0.5242(11) -0.0188(10) 0.070(4) Uani 1 1 d .
H6A H 0.2738 0.5651 -0.0588 0.105 Uiso 1 1 calc R
H6B H 0.4145 0.5304 -0.0431 0.105 Uiso 1 1 calc R
H6C H 0.2996 0.5386 0.0271 0.105 Uiso 1 1 calc R
C7 C 0.4507(12) 0.4052(8) -0.1197(7) 0.042(3) Uani 1 1 d .
C8 C 0.5206(15) 0.4886(10) -0.1774(8) 0.057(3) Uani 1 1 d .
H8 H 0.4704 0.5377 -0.1947 0.068 Uiso 1 1 calc R
C9 C 0.6650(14) 0.5020(10) -0.2109(8) 0.055(3) Uani 1 1 d .
H9 H 0.7104 0.5597 -0.2478 0.066 Uiso 1 1 calc R
C10 C 0.7361(14) 0.4322(10) -0.1897(8) 0.053(3) Uani 1 1 d .
H10 H 0.8316 0.4413 -0.2141 0.063 Uiso 1 1 calc R
C11 C 0.6739(14) 0.3458(10) -0.1324(8) 0.052(3) Uani 1 1 d .
H11 H 0.7274 0.2980 -0.1185 0.063 Uiso 1 1 calc R
C12 C 0.5343(13) 0.3308(9) -0.0965(9) 0.052(3) Uani 1 1 d .
C13 C 0.4776(14) 0.1869(8) 0.0302(8) 0.049(3) Uani 1 1 d .
C14 C 0.5928(14) 0.1946(9) 0.0587(8) 0.048(3) Uani 1 1 d .
H14 H 0.6619 0.2436 0.0258 0.058 Uiso 1 1 calc R
C15 C 0.6059(15) 0.1336(10) 0.1317(9) 0.057(3) Uani 1 1 d .
H15 H 0.6831 0.1404 0.1487 0.069 Uiso 1 1 calc R
C16 C 0.4989(16) 0.0574(11) 0.1835(9) 0.061(4) Uani 1 1 d .
H16 H 0.5087 0.0119 0.2324 0.073 Uiso 1 1 calc R
C17 C 0.3839(16) 0.0543(9) 0.1585(8) 0.056(3) Uani 1 1 d .
H17 H 0.3130 0.0071 0.1934 0.067 Uiso 1 1 calc R
C18 C 0.3642(13) 0.1161(8) 0.0851(8) 0.042(3) Uani 1 1 d .
C19 C 0.2253(14) 0.0453(9) 0.0003(7) 0.048(3) Uani 1 1 d .
H19 H 0.1359 0.0376 -0.0100 0.057 Uiso 1 1 calc R
C20 C 0.3341(16) 0.0935(11) -0.0860(9) 0.062(4) Uani 1 1 d .
H20A H 0.3115 0.1534 -0.1155 0.094 Uiso 1 1 calc R
H20B H 0.3322 0.0590 -0.1162 0.094 Uiso 1 1 calc R
H20C H 0.4254 0.0977 -0.0791 0.094 Uiso 1 1 calc R
C21 C 0.2602(16) -0.0499(9) 0.0471(9) 0.055(3) Uani 1 1 d .
H21A H 0.1921 -0.0799 0.0995 0.082 Uiso 1 1 calc R
H21B H 0.3507 -0.0461 0.0551 0.082 Uiso 1 1 calc R
H21C H 0.2600 -0.0838 0.0161 0.082 Uiso 1 1 calc R
C22 C 0.0736(13) 0.0394(8) 0.1561(8) 0.047(3) Uani 1 1 d .
H22 H 0.1143 -0.0168 0.1809 0.056 Uiso 1 1 calc R
C23 C 0.0432(19) 0.0815(10) 0.2160(8) 0.069(4) Uani 1 1 d .
H23A H 0.1288 0.0972 0.2242 0.103 Uiso 1 1 calc R
H23B H -0.0175 0.0387 0.2676 0.103 Uiso 1 1 calc R
H23C H -0.0008 0.1352 0.1939 0.103 Uiso 1 1 calc R
C24 C -0.0681(15) 0.0141(10) 0.1431(10) 0.063(4) Uani 1 1 d .
H24A H -0.0497 -0.0121 0.1051 0.094 Uiso 1 1 calc R
H24B H -0.1121 0.0679 0.1215 0.094 Uiso 1 1 calc R
H24C H -0.1285 -0.0290 0.1947 0.094 Uiso 1 1 calc R
C25 C 0.0567(16) 0.2350(9) -0.0898(9) 0.056(3) Uani 1 1 d .
C26 C -0.0194(14) 0.2696(8) 0.0581(8) 0.049(3) Uani 1 1 d .
C27 C 0.9482(14) 0.1844(10) -0.6448(8) 0.057(4) Uani 1 1 d .
H27 H 0.9127 0.1436 -0.6636 0.068 Uiso 1 1 calc R
C28 C 0.9940(17) 0.2765(11) -0.7171(9) 0.069(4) Uani 1 1 d .
H28A H 0.9157 0.2995 -0.7370 0.103 Uiso 1 1 calc R
H28B H 1.0644 0.2714 -0.7600 0.103 Uiso 1 1 calc R
H28C H 1.0310 0.3173 -0.7004 0.103 Uiso 1 1 calc R
C29 C 1.0658(16) 0.1452(12) -0.6114(11) 0.069(4) Uani 1 1 d .
H29A H 1.0331 0.0861 -0.5663 0.104 Uiso 1 1 calc R
H29B H 1.1025 0.1841 -0.5927 0.104 Uiso 1 1 calc R
H29C H 1.1375 0.1400 -0.6537 0.104 Uiso 1 1 calc R
C30 C 0.7398(16) 0.0700(9) -0.4871(8) 0.055(3) Uani 1 1 d .
H30 H 0.8125 0.0473 -0.4595 0.065 Uiso 1 1 calc R
C31 C 0.7144(19) 0.0070(10) -0.5252(11) 0.071(4) Uani 1 1 d .
H31A H 0.7975 0.0107 -0.5660 0.106 Uiso 1 1 calc R
H31B H 0.6399 0.0254 -0.5502 0.106 Uiso 1 1 calc R
H31C H 0.6899 -0.0544 -0.4830 0.106 Uiso 1 1 calc R
C32 C 0.6096(18) 0.0664(10) -0.4216(9) 0.071(5) Uani 1 1 d .
H32A H 0.6289 0.1053 -0.3982 0.106 Uiso 1 1 calc R
H32B H 0.5830 0.0051 -0.3793 0.106 Uiso 1 1 calc R
H32C H 0.5351 0.0864 -0.4463 0.106 Uiso 1 1 calc R
C33 C 0.6599(13) 0.2229(8) -0.6130(8) 0.045(3) Uani 1 1 d .
C34 C 0.6509(15) 0.1993(11) -0.6763(9) 0.059(4) Uani 1 1 d .
H34 H 0.7219 0.1713 -0.6961 0.071 Uiso 1 1 calc R
C35 C 0.5369(18) 0.2171(11) -0.7101(10) 0.068(4) Uani 1 1 d .
H35 H 0.5298 0.1978 -0.7491 0.081 Uiso 1 1 calc R
C36 C 0.4376(17) 0.2630(10) -0.6846(10) 0.065(4) Uani 1 1 d .
H36 H 0.3639 0.2772 -0.7080 0.078 Uiso 1 1 calc R
C37 C 0.4450(16) 0.2893(9) -0.6234(9) 0.057(3) Uani 1 1 d .
H37 H 0.3755 0.3198 -0.6060 0.069 Uiso 1 1 calc R
C38 C 0.5518(15) 0.2706(9) -0.5899(9) 0.053(3) Uani 1 1 d .
C39 C 0.4834(13) 0.2816(9) -0.4549(8) 0.049(3) Uani 1 1 d .
C40 C 0.3421(15) 0.2443(10) -0.4307(10) 0.062(4) Uani 1 1 d .
H40 H 0.3062 0.2318 -0.4667 0.074 Uiso 1 1 calc R
C41 C 0.2591(14) 0.2267(11) -0.3542(9) 0.063(4) Uani 1 1 d .
H41 H 0.1681 0.1993 -0.3374 0.076 Uiso 1 1 calc R
C42 C 0.3094(19) 0.2493(12) -0.3015(9) 0.078(5) Uani 1 1 d .
H42 H 0.2504 0.2438 -0.2522 0.094 Uiso 1 1 calc R
C43 C 0.4495(15) 0.2802(10) -0.3241(8) 0.059(4) Uani 1 1 d .
H43 H 0.4849 0.2904 -0.2869 0.071 Uiso 1 1 calc R
C44 C 0.5386(14) 0.2965(8) -0.3991(8) 0.051(3) Uani 1 1 d .
C45 C 0.7524(16) 0.4534(8) -0.4712(8) 0.052(3) Uani 1 1 d .
H45 H 0.8513 0.4727 -0.4825 0.063 Uiso 1 1 calc R
C46 C 0.6702(17) 0.4943(10) -0.4169(10) 0.062(4) Uani 1 1 d .
H46A H 0.6937 0.4706 -0.3657 0.093 Uiso 1 1 calc R
H46B H 0.5723 0.4790 -0.4066 0.093 Uiso 1 1 calc R
H46C H 0.6927 0.5592 -0.4442 0.093 Uiso 1 1 calc R
C47 C 0.7172(18) 0.4942(10) -0.5551(9) 0.065(4) Uani 1 1 d .
H47A H 0.7699 0.4692 -0.5897 0.098 Uiso 1 1 calc R
H47B H 0.7404 0.5590 -0.5812 0.098 Uiso 1 1 calc R
H47C H 0.6196 0.4796 -0.5460 0.098 Uiso 1 1 calc R
C48 C 0.7629(14) 0.2951(10) -0.3250(8) 0.052(3) Uani 1 1 d .
H48 H 0.6999 0.3249 -0.2972 0.063 Uiso 1 1 calc R
C49 C 0.9111(16) 0.3297(11) -0.3353(9) 0.062(4) Uani 1 1 d .
H49A H 0.9281 0.3942 -0.3692 0.093 Uiso 1 1 calc R
H49B H 0.9756 0.3002 -0.3607 0.093 Uiso 1 1 calc R
H49C H 0.9230 0.3167 -0.2823 0.093 Uiso 1 1 calc R
C50 C 0.7284(19) 0.1924(10) -0.2708(9) 0.071(4) Uani 1 1 d .
H50A H 0.6343 0.1736 -0.2657 0.106 Uiso 1 1 calc R
H50B H 0.7388 0.1782 -0.2174 0.106 Uiso 1 1 calc R
H50C H 0.7906 0.1611 -0.2954 0.106 Uiso 1 1 calc R
C51 C 0.9595(16) 0.1831(11) -0.4385(10) 0.061(4) Uani 1 1 d .
C52 C 0.997(2) 0.3688(13) -0.5795(11) 0.076(5) Uani 1 1 d .

loop_
_atom_site_aniso_label
_atom_site_aniso_U_11
_atom_site_aniso_U_22
_atom_site_aniso_U_33
_atom_site_aniso_U_23
_atom_site_aniso_U_13
_atom_site_aniso_U_12
Ni1 0.0399(9) 0.0421(9) 0.0463(10) -0.0184(7) -0.0128(7) 0.0061(6)
Ni2 0.0447(10) 0.0463(10) 0.0516(10) -0.0263(8) -0.0121(7) 0.0042(7)
P1 0.0380(17) 0.0414(16) 0.0425(17) -0.0179(14) -0.0093(13) 0.0073(13)
P2 0.0413(17) 0.0401(16) 0.0400(16) -0.0185(13) -0.0102(13) 0.0059(13)
P3 0.0413(17) 0.0400(16) 0.0449(17) -0.0223(14) -0.0114(13) 0.0040(13)
P4 0.0469(18) 0.0415(16) 0.0400(16) -0.0193(13) -0.0173(14) 0.0094(13)
O1 0.065(7) 0.110(9) 0.068(7) -0.047(7) -0.028(6) -0.005(6)
O2 0.057(7) 0.074(7) 0.086(8) -0.036(6) 0.007(6) 0.004(5)
O3 0.109(10) 0.074(7) 0.119(10) -0.047(7) -0.075(9) 0.040(7)
O4 0.091(9) 0.086(9) 0.109(10) -0.050(8) 0.043(8) -0.057(8)
N1 0.047(6) 0.055(7) 0.059(7) -0.019(6) -0.018(5) 0.000(5)
N2 0.036(6) 0.081(8) 0.055(6) -0.042(6) -0.007(5) -0.010(5)
C1 0.053(8) 0.044(7) 0.056(8) -0.015(6) -0.024(6) 0.005(6)
C2 0.069(10) 0.073(10) 0.053(8) -0.020(7) -0.017(7) 0.010(8)
C3 0.054(8) 0.053(8) 0.068(9) -0.022(7) -0.023(7) 0.009(6)
C4 0.040(7) 0.050(7) 0.059(8) -0.032(6) -0.001(6) -0.005(5)
C5 0.081(10) 0.058(8) 0.048(8) -0.026(7) -0.025(7) -0.006(7)
C6 0.089(12) 0.065(9) 0.074(10) -0.046(8) -0.024(9) 0.012(8)
C7 0.040(6) 0.046(6) 0.032(6) -0.014(5) -0.003(5) 0.003(5)
C8 0.054(8) 0.052(8) 0.051(8) -0.018(6) -0.002(6) 0.000(6)
C9 0.050(8) 0.062(8) 0.049(8) -0.029(7) -0.002(6) -0.003(7)
C10 0.046(7) 0.070(9) 0.042(7) -0.029(7) -0.001(6) -0.006(7)
C11 0.044(7) 0.060(8) 0.059(8) -0.035(7) -0.009(6) 0.009(6)
C12 0.041(7) 0.052(7) 0.062(8) -0.029(7) -0.009(6) 0.007(6)
C13 0.049(7) 0.044(7) 0.061(8) -0.028(6) -0.019(6) 0.009(6)
C14 0.047(7) 0.044(7) 0.059(8) -0.023(6) -0.020(6) 0.008(6)
C15 0.054(8) 0.065(9) 0.072(9) -0.046(8) -0.022(7) 0.009(7)
C16 0.070(10) 0.069(9) 0.051(8) -0.029(7) -0.022(7) 0.018(8)
C17 0.068(9) 0.048(7) 0.052(8) -0.022(6) -0.018(7) -0.001(6)
C18 0.049(7) 0.035(6) 0.052(7) -0.023(5) -0.020(6) 0.005(5)
C19 0.054(8) 0.063(8) 0.044(7) -0.035(6) -0.023(6) 0.012(6)
C20 0.060(9) 0.073(9) 0.066(9) -0.045(8) -0.011(7) 0.016(7)
C21 0.070(9) 0.052(7) 0.062(8) -0.038(7) -0.029(7) 0.016(7)
C22 0.043(7) 0.039(6) 0.056(7) -0.021(6) -0.009(6) -0.001(5)
C23 0.107(13) 0.053(8) 0.035(7) -0.017(6) -0.007(7) 0.005(8)
C24 0.047(8) 0.057(8) 0.077(10) -0.025(8) -0.016(7) -0.001(6)
C25 0.061(9) 0.048(7) 0.045(7) -0.010(6) -0.011(7) 0.011(6)
C26 0.045(7) 0.044(7) 0.047(7) -0.013(6) -0.007(6) -0.001(6)
C27 0.048(8) 0.072(9) 0.053(8) -0.042(7) 0.010(6) -0.003(7)
C28 0.069(10) 0.077(10) 0.055(9) -0.031(8) -0.004(7) 0.000(8)
C29 0.057(9) 0.083(11) 0.084(11) -0.057(9) -0.009(8) 0.013(8)
C30 0.067(9) 0.042(7) 0.053(8) -0.018(6) -0.022(7) 0.008(6)
C31 0.083(11) 0.045(8) 0.092(12) -0.033(8) -0.031(9) 0.012(7)
C32 0.095(12) 0.052(8) 0.047(8) -0.018(7) 0.003(8) -0.025(8)
C33 0.046(7) 0.048(7) 0.051(7) -0.028(6) -0.017(6) 0.005(5)
C34 0.054(8) 0.083(10) 0.069(9) -0.053(8) -0.029(7) 0.021(7)
C35 0.086(11) 0.073(10) 0.060(9) -0.037(8) -0.034(8) 0.009(8)
C36 0.067(10) 0.063(9) 0.078(10) -0.036(8) -0.032(8) 0.008(7)
C37 0.062(9) 0.054(8) 0.062(8) -0.028(7) -0.023(7) 0.019(7)
C38 0.057(8) 0.045(7) 0.058(8) -0.026(6) -0.013(7) 0.001(6)
C39 0.042(7) 0.052(7) 0.051(7) -0.024(6) -0.010(6) 0.000(6)
C40 0.051(8) 0.054(8) 0.079(10) -0.026(7) -0.021(8) 0.012(6)
C41 0.035(7) 0.075(10) 0.060(9) -0.018(8) -0.004(6) 0.016(7)
C42 0.084(12) 0.091(12) 0.038(8) -0.018(8) 0.000(8) 0.022(10)
C43 0.057(9) 0.074(9) 0.037(7) -0.020(7) -0.006(6) 0.012(7)
C44 0.048(7) 0.043(7) 0.055(8) -0.020(6) -0.008(6) 0.015(6)
C45 0.072(9) 0.036(6) 0.055(8) -0.019(6) -0.029(7) 0.006(6)
C46 0.070(10) 0.052(8) 0.077(10) -0.032(7) -0.034(8) 0.020(7)
C47 0.087(11) 0.045(7) 0.066(9) -0.021(7) -0.031(8) 0.013(7)
C48 0.048(7) 0.064(8) 0.053(8) -0.029(7) -0.021(6) 0.016(6)
C49 0.068(9) 0.078(10) 0.068(9) -0.047(8) -0.039(8) 0.026(8)
C50 0.085(11) 0.056(9) 0.055(9) -0.013(7) -0.013(8) 0.018(8)
C51 0.053(8) 0.065(9) 0.070(9) -0.031(8) -0.022(7) 0.005(7)
C52 0.094(13) 0.086(12) 0.079(11) -0.065(11) -0.024(10) 0.017(10)

loop_
_atom_type_symbol
_atom_type_description
_atom_type_scat_dispersion_real
_atom_type_scat_dispersion_imag
_atom_type_scat_source
C C 0.0033 0.0016 'International Tables Vol C Tables 4.2.6.8 and 6.1.1.4'
H H 0.0000 0.0000 'International Tables Vol C Tables 4.2.6.8 and 6.1.1.4'
P P 0.1023 0.0942 'International Tables Vol C Tables 4.2.6.8 and 6.1.1.4'
N N 0.0061 0.0033 'International Tables Vol C Tables 4.2.6.8 and 6.1.1.4'
O O 0.0106 0.0060 'International Tables Vol C Tables 4.2.6.8 and 6.1.1.4'
Ni Ni 0.3393 1.1124 'International Tables Vol C Tables 4.2.6.8 and 6.1.1.4'

loop_
_geom_angle_atom_site_label_1
_geom_angle_atom_site_label_2
_geom_angle_atom_site_label_3
_geom_angle
C26 Ni1 C25 110.2(6)
C26 Ni1 P1 100.3(4)
C25 Ni1 P1 110.7(4)
C26 Ni1 P2 109.3(4)
C25 Ni1 P2 105.4(4)
P1 Ni1 P2 120.68(13)
C51 Ni2 C52 113.3(8)
C51 Ni2 P3 98.4(5)
C52 Ni2 P3 109.8(5)
C51 Ni2 P4 109.8(5)
C52 Ni2 P4 103.2(5)
P3 Ni2 P4 122.63(13)
C7 P1 C1 102.8(6)
C7 P1 C4 100.9(6)
C1 P1 C4 103.9(6)
C7 P1 Ni1 126.3(4)
C1 P1 Ni1 111.5(4)
C4 P1 Ni1 108.9(4)
C18 P2 C19 103.9(6)
C18 P2 C22 102.9(6)
C19 P2 C22 101.9(6)
C18 P2 Ni1 120.6(4)
C19 P2 Ni1 112.3(4)
C22 P2 Ni1 113.2(4)
C33 P3 C30 102.0(6)
C33 P3 C27 102.8(6)
C30 P3 C27 103.2(6)
C33 P3 Ni2 124.3(4)
C30 P3 Ni2 110.8(5)
C27 P3 Ni2 111.5(5)
C48 P4 C44 103.8(6)
C48 P4 C45 102.1(6)
C44 P4 C45 104.0(6)
C48 P4 Ni2 112.0(4)
C44 P4 Ni2 119.4(4)
C45 P4 Ni2 113.7(5)
C12 N1 C13 123.8(12)
C12 N1 H1' 118.1
C13 N1 H1' 118.1
C39 N2 C38 127.7(11)
C39 N2 H2' 116.1
C38 N2 H2' 116.1
C3 C1 C2 110.7(12)
C3 C1 P1 111.2(9)
C2 C1 P1 110.4(10)
C3 C1 H1 108.1
C2 C1 H1 108.1
P1 C1 H1 108.1
C1 C2 H2A 109.5
C1 C2 H2B 109.5
H2A C2 H2B 109.5
C1 C2 H2C 109.5
H2A C2 H2C 109.5
H2B C2 H2C 109.5
C1 C3 H3A 109.5
C1 C3 H3B 109.5
H3A C3 H3B 109.5
C1 C3 H3C 109.5
H3A C3 H3C 109.5
H3B C3 H3C 109.5
C5 C4 C6 110.7(12)
C5 C4 P1 108.6(9)
C6 C4 P1 116.9(10)
C5 C4 H4 106.7
C6 C4 H4 106.7
P1 C4 H4 106.7
C4 C5 H5A 109.5
C4 C5 H5B 109.5
H5A C5 H5B 109.5
C4 C5 H5C 109.5
H5A C5 H5C 109.5
H5B C5 H5C 109.5
C4 C6 H6A 109.5
C4 C6 H6B 109.5
H6A C6 H6B 109.5
C4 C6 H6C 109.5
H6A C6 H6C 109.5
H6B C6 H6C 109.5
C8 C7 C12 116.5(11)
C8 C7 P1 123.5(10)
C12 C7 P1 120.0(9)
C7 C8 C9 121.9(14)
C7 C8 H8 119.0
C9 C8 H8 119.0
C10 C9 C8 119.5(13)
C10 C9 H9 120.2
C8 C9 H9 120.2
C9 C10 C11 122.2(13)
C9 C10 H10 118.9
C11 C10 H10 118.9
C12 C11 C10 119.9(13)
C12 C11 H11 120.0
C10 C11 H11 120.0
C11 C12 N1 123.2(12)
C11 C12 C7 119.8(12)
N1 C12 C7 116.2(11)
N1 C13 C14 125.4(12)
N1 C13 C18 116.3(11)
C14 C13 C18 118.3(12)
C15 C14 C13 122.3(13)
C15 C14 H14 118.9
C13 C14 H14 118.9
C14 C15 C16 119.4(13)
C14 C15 H15 120.3
C16 C15 H15 120.3
C17 C16 C15 117.8(14)
C17 C16 H16 121.1
C15 C16 H16 121.1
C16 C17 C18 124.8(14)
C16 C17 H17 117.6
C18 C17 H17 117.6
C17 C18 C13 116.9(12)
C17 C18 P2 124.0(10)
C13 C18 P2 119.1(9)
C21 C19 C20 109.6(11)
C21 C19 P2 115.4(8)
C20 C19 P2 112.5(9)
C21 C19 H19 106.3
C20 C19 H19 106.3
P2 C19 H19 106.3
C19 C20 H20A 109.5
C19 C20 H20B 109.5
H20A C20 H20B 109.5
C19 C20 H20C 109.5
H20A C20 H20C 109.5
H20B C20 H20C 109.5
C19 C21 H21A 109.5
C19 C21 H21B 109.5
H21A C21 H21B 109.5
C19 C21 H21C 109.5
H21A C21 H21C 109.5
H21B C21 H21C 109.5
C23 C22 C24 109.0(12)
C23 C22 P2 111.7(9)
C24 C22 P2 111.5(9)
C23 C22 H22 108.2
C24 C22 H22 108.2
P2 C22 H22 108.2
C22 C23 H23A 109.5
C22 C23 H23B 109.5
H23A C23 H23B 109.5
C22 C23 H23C 109.5
H23A C23 H23C 109.5
H23B C23 H23C 109.5
C22 C24 H24A 109.5
C22 C24 H24B 109.5
H24A C24 H24B 109.5
C22 C24 H24C 109.5
H24A C24 H24C 109.5
H24B C24 H24C 109.5
O1 C25 Ni1 177.0(14)
O2 C26 Ni1 176.0(13)
C29 C27 C28 111.8(13)
C29 C27 P3 111.1(10)
C28 C27 P3 109.7(10)
C29 C27 H27 108.0
C28 C27 H27 108.0
P3 C27 H27 108.0
C27 C28 H28A 109.5
C27 C28 H28B 109.5
H28A C28 H28B 109.5
C27 C28 H28C 109.5
H28A C28 H28C 109.5
H28B C28 H28C 109.5
C27 C29 H29A 109.5
C27 C29 H29B 109.5
H29A C29 H29B 109.5
C27 C29 H29C 109.5
H29A C29 H29C 109.5
H29B C29 H29C 109.5
C32 C30 C31 111.2(13)
C32 C30 P3 108.5(9)
C31 C30 P3 115.1(10)
C32 C30 H30 107.2
C31 C30 H30 107.2
P3 C30 H30 107.2
C30 C31 H31A 109.5
C30 C31 H31B 109.5
H31A C31 H31B 109.5
C30 C31 H31C 109.5
H31A C31 H31C 109.5
H31B C31 H31C 109.5
C30 C32 H32A 109.5
C30 C32 H32B 109.5
H32A C32 H32B 109.5
C30 C32 H32C 109.5
H32A C32 H32C 109.5
H32B C32 H32C 109.5
C34 C33 C38 115.7(12)
C34 C33 P3 122.3(10)
C38 C33 P3 122.0(10)
C35 C34 C33 121.7(13)
C35 C34 H34 119.1
C33 C34 H34 119.1
C36 C35 C34 118.9(14)
C36 C35 H35 120.6
C34 C35 H35 120.6
C35 C36 C37 120.8(14)
C35 C36 H36 119.6
C37 C36 H36 119.6
C38 C37 C36 120.3(14)
C38 C37 H37 119.9
C36 C37 H37 119.9
C37 C38 C33 122.5(13)
C37 C38 N2 121.9(13)
C33 C38 N2 115.4(12)
N2 C39 C44 118.7(11)
N2 C39 C40 121.4(12)
C44 C39 C40 119.9(13)
C41 C40 C39 119.7(15)
C41 C40 H40 120.2
C39 C40 H40 120.2
C40 C41 C42 120.7(14)
C40 C41 H41 119.6
C42 C41 H41 119.6
C43 C42 C41 118.5(14)
C43 C42 H42 120.8
C41 C42 H42 120.8
C44 C43 C42 122.9(14)
C44 C43 H43 118.5
C42 C43 H43 118.5
C43 C44 C39 117.8(13)
C43 C44 P4 122.9(11)
C39 C44 P4 119.0(10)
C46 C45 C47 109.3(12)
C46 C45 P4 115.6(10)
C47 C45 P4 110.1(9)
C46 C45 H45 107.2
C47 C45 H45 107.2
P4 C45 H45 107.2
C45 C46 H46A 109.5
C45 C46 H46B 109.5
H46A C46 H46B 109.5
C45 C46 H46C 109.5
H46A C46 H46C 109.5
H46B C46 H46C 109.5
C45 C47 H47A 109.5
C45 C47 H47B 109.5
H47A C47 H47B 109.5
C45 C47 H47C 109.5
H47A C47 H47C 109.5
H47B C47 H47C 109.5
C49 C48 C50 112.2(12)
C49 C48 P4 111.4(10)
C50 C48 P4 111.1(10)
C49 C48 H48 107.3
C50 C48 H48 107.3
P4 C48 H48 107.3
C48 C49 H49A 109.5
C48 C49 H49B 109.5
H49A C49 H49B 109.5
C48 C49 H49C 109.5
H49A C49 H49C 109.5
H49B C49 H49C 109.5
C48 C50 H50A 109.5
C48 C50 H50B 109.5
H50A C50 H50B 109.5
C48 C50 H50C 109.5
H50A C50 H50C 109.5
H50B C50 H50C 109.5
O3 C51 Ni2 177.7(15)
O4 C52 Ni2 175.1(17)

loop_
_geom_bond_atom_site_label_1
_geom_bond_atom_site_label_2
_geom_bond_distance
Ni1 C26 1.800(14)
Ni1 C25 1.833(17)
Ni1 P1 2.285(3)
Ni1 P2 2.286(3)
Ni2 C51 1.784(16)
Ni2 C52 1.81(2)
Ni2 P3 2.267(3)
Ni2 P4 2.281(4)
P1 C7 1.854(12)
P1 C1 1.868(13)
P1 C4 1.884(13)
P2 C18 1.844(12)
P2 C19 1.860(12)
P2 C22 1.868(13)
P3 C33 1.843(13)
P3 C30 1.883(13)
P3 C27 1.894(12)
P4 C48 1.848(13)
P4 C44 1.856(14)
P4 C45 1.862(12)
O1 C25 1.089(17)
O2 C26 1.104(16)
O3 C51 1.140(18)
O4 C52 1.11(2)
N1 C12 1.394(17)
N1 C13 1.398(17)
N1 H1' 0.8600
N2 C39 1.396(16)
N2 C38 1.427(17)
N2 H2' 0.8600
C1 C3 1.512(19)
C1 C2 1.52(2)
C1 H1 0.9800
C2 H2A 0.9600
C2 H2B 0.9600
C2 H2C 0.9600
C3 H3A 0.9600
C3 H3B 0.9600
C3 H3C 0.9600
C4 C5 1.50(2)
C4 C6 1.545(19)
C4 H4 0.9800
C5 H5A 0.9600
C5 H5B 0.9600
C5 H5C 0.9600
C6 H6A 0.9600
C6 H6B 0.9600
C6 H6C 0.9600
C7 C8 1.374(18)
C7 C12 1.451(18)
C8 C9 1.398(19)
C8 H8 0.9300
C9 C10 1.31(2)
C9 H9 0.9300
C10 C11 1.382(19)
C10 H10 0.9300
C11 C12 1.360(18)
C11 H11 0.9300
C13 C14 1.413(18)
C13 C18 1.443(18)
C14 C15 1.35(2)
C14 H14 0.9300
C15 C16 1.45(2)
C15 H15 0.9300
C16 C17 1.36(2)
C16 H16 0.9300
C17 C18 1.380(18)
C17 H17 0.9300
C19 C21 1.521(18)
C19 C20 1.564(19)
C19 H19 0.9800
C20 H20A 0.9600
C20 H20B 0.9600
C20 H20C 0.9600
C21 H21A 0.9600
C21 H21B 0.9600
C21 H21C 0.9600
C22 C23 1.522(19)
C22 C24 1.583(19)
C22 H22 0.9800
C23 H23A 0.9600
C23 H23B 0.9600
C23 H23C 0.9600
C24 H24A 0.9600
C24 H24B 0.9600
C24 H24C 0.9600
C27 C29 1.49(2)
C27 C28 1.51(2)
C27 H27 0.9800
C28 H28A 0.9600
C28 H28B 0.9600
C28 H28C 0.9600
C29 H29A 0.9600
C29 H29B 0.9600
C29 H29C 0.9600
C30 C32 1.53(2)
C30 C31 1.54(2)
C30 H30 0.9800
C31 H31A 0.9600
C31 H31B 0.9600
C31 H31C 0.9600
C32 H32A 0.9600
C32 H32B 0.9600
C32 H32C 0.9600
C33 C34 1.420(18)
C33 C38 1.423(19)
C34 C35 1.41(2)
C34 H34 0.9300
C35 C36 1.36(2)
C35 H35 0.9300
C36 C37 1.41(2)
C36 H36 0.9300
C37 C38 1.34(2)
C37 H37 0.9300
C39 C44 1.403(19)
C39 C40 1.421(19)
C40 C41 1.37(2)
C40 H40 0.9300
C41 C42 1.39(2)
C41 H41 0.9300
C42 C43 1.39(2)
C42 H42 0.9300
C43 C44 1.375(18)
C43 H43 0.9300
C45 C46 1.53(2)
C45 C47 1.556(19)
C45 H45 0.9800
C46 H46A 0.9600
C46 H46B 0.9600
C46 H46C 0.9600
C47 H47A 0.9600
C47 H47B 0.9600
C47 H47C 0.9600
C48 C49 1.52(2)
C48 C50 1.53(2)
C48 H48 0.9800
C49 H49A 0.9600
C49 H49B 0.9600
C49 H49C 0.9600
C50 H50A 0.9600
C50 H50B 0.9600
C50 H50C 0.9600
